data_4501220
loop_
_publ_author_name
'Zhang, Zhi-Hui'
'Chen, Sheng-Chun'
'He, Ming-Yang'
'Li, Chao'
'Chen, Qun'
'Du, Miao'

_publ_section_title
;
 Fluorine-Induced Chiral Coordination Arrays Containing Helical
 Hydrogen-Bonding Chains of Water or Fluorinated Ligand
;
_journal_issue 12
_journal_name_full 'Crystal Growth &amp; Design'
_journal_page_first 5171
_journal_paper_doi 10.1021/cg200902g
_journal_volume 11
_journal_year 2011
_chemical_absolute_configuration ad
_chemical_formula_sum 'C24 H22 F4 N4 O12 Zn2'
_chemical_formula_weight 765.20
_chemical_name_systematic
; 
 ? 
;
_space_group_IT_number 19
_symmetry_cell_setting orthorhombic
_symmetry_space_group_name_Hall 'P 2ac 2ab'
_symmetry_space_group_name_H-M 'P 21 21 21'
_atom_sites_solution_hydrogens geom
_atom_sites_solution_primary direct
_atom_sites_solution_secondary difmap
_audit_creation_method SHELXL-97
_cell_angle_alpha 90.00
_cell_angle_beta 90.00
_cell_angle_gamma 90.00
_cell_formula_units_Z 4
_cell_length_a 12.299(2)
_cell_length_b 15.006(3)
_cell_length_c 15.438(3)
_cell_measurement_reflns_used 9890
_cell_measurement_temperature 296(2)
_cell_measurement_theta_max 27.54
_cell_measurement_theta_min 2.52
_cell_volume 2849.2(9)
_computing_cell_refinement 'APEX2 and SAINT (Bruker, 2001)'
_computing_data_collection 'APEX2 (Bruker, 2003)'
_computing_data_reduction SAINT
_computing_molecular_graphics 'SHELXTL and DIAMOND (Brandenburg, 2005)'
_computing_publication_material SHELXTL
_computing_structure_refinement SHELXTL
_computing_structure_solution 'SHELXTL(Scheldrick, 2008)'
_diffrn_ambient_temperature 296(2)
_diffrn_measured_fraction_theta_full 0.997
_diffrn_measured_fraction_theta_max 0.997
_diffrn_measurement_device_type 'CCD area detector'
_diffrn_measurement_method 'phi and omega scans'
_diffrn_radiation_monochromator graphite
_diffrn_radiation_source 'fine-focus sealed tube'
_diffrn_radiation_type MoK\a
_diffrn_radiation_wavelength 0.71073
_diffrn_reflns_av_R_equivalents 0.0217
_diffrn_reflns_av_sigmaI/netI 0.0295
_diffrn_reflns_limit_h_max 16
_diffrn_reflns_limit_h_min -15
_diffrn_reflns_limit_k_max 19
_diffrn_reflns_limit_k_min -18
_diffrn_reflns_limit_l_max 20
_diffrn_reflns_limit_l_min -20
_diffrn_reflns_number 24873
_diffrn_reflns_theta_full 27.62
_diffrn_reflns_theta_max 27.62
_diffrn_reflns_theta_min 1.89
_exptl_absorpt_coefficient_mu 1.781
_exptl_absorpt_correction_T_max 0.702
_exptl_absorpt_correction_T_min 0.635
_exptl_absorpt_correction_type multi-scan
_exptl_absorpt_process_details 'SADABS (Sheldrick, 2003)'
_exptl_crystal_colour Colorless
_exptl_crystal_density_diffrn 1.784
_exptl_crystal_density_method 'not measured'
_exptl_crystal_description Prism
_exptl_crystal_F_000 1544
_exptl_crystal_size_max 0.27
_exptl_crystal_size_mid 0.21
_exptl_crystal_size_min 0.20
_refine_diff_density_max 0.251
_refine_diff_density_min -0.430
_refine_diff_density_rms 0.047
_refine_ls_abs_structure_details 'Flack H D (1983), Acta Cryst. A39, 876-881, 2888 Friedel pairs'
_refine_ls_abs_structure_Flack 0.014(6)
_refine_ls_extinction_method none
_refine_ls_goodness_of_fit_ref 1.045
_refine_ls_hydrogen_treatment constr
_refine_ls_matrix_type full
_refine_ls_number_parameters 415
_refine_ls_number_reflns 6575
_refine_ls_number_restraints 0
_refine_ls_restrained_S_all 1.045
_refine_ls_R_factor_all 0.0250
_refine_ls_R_factor_gt 0.0219
_refine_ls_shift/su_max 0.002
_refine_ls_shift/su_mean 0.000
_refine_ls_structure_factor_coef Fsqd
_refine_ls_weighting_details 'calc w=1/[\s^2^(Fo^2^)+(0.0346P)^2^+0.0488P] where P=(Fo^2^+2Fc^2^)/3'
_refine_ls_weighting_scheme calc
_refine_ls_wR_factor_gt 0.0585
_refine_ls_wR_factor_ref 0.0599
_reflns_number_gt 6129
_reflns_number_total 6575
_reflns_threshold_expression >2sigma(I)
_cod_data_source_file cg200902g_si_002.cif
_cod_data_source_block 1
_cod_depositor_comments
;
The following automatic conversions were performed:

'_symmetry_cell_setting' value 'Orthorhombic' changed to
'orthorhombic' according to
/home/saulius/struct/CIF-dictionaries/cif_core.dic dictionary named
'cif_core.dic' version 2.4.1 from
2010-06-29.

'_exptl_absorpt_correction_type' value 'Multi-Scan'
changed to 'multi-scan' according to
/home/saulius/struct/CIF-dictionaries/cif_core.dic dictionary named
'cif_core.dic' version 2.4.1 from 2010-06-29.

Automatic conversion script
Id: cif_fix_values 1715 2011-07-08 13:25:40Z adriana 
;
_cod_original_cell_volume 2849.3(9)
_cod_original_sg_symbol_H-M P2(1)2(1)2(1)
_cod_database_code 4501220

loop_
_symmetry_equiv_pos_as_xyz
'x, y, z'
'-x+1/2, -y, z+1/2'
'-x, y+1/2, -z+1/2'
'x+1/2, -y+1/2, -z'

loop_
_atom_site_label
_atom_site_type_symbol
_atom_site_fract_x
_atom_site_fract_y
_atom_site_fract_z
_atom_site_U_iso_or_equiv
_atom_site_adp_type
_atom_site_occupancy
_atom_site_symmetry_multiplicity
_atom_site_calc_flag
_atom_site_refinement_flags
Zn1 Zn 0.785360(17) 0.385795(15) 0.856408(14) 0.03066(6) Uani 1 1 d .
Zn2 Zn 0.850866(19) 0.740898(15) 0.791908(14) 0.03255(6) Uani 1 1 d .
C1 C 0.6617(2) 0.24883(17) 0.74165(14) 0.0485(6) Uani 1 1 d .
H1 H 0.7125 0.2629 0.6992 0.058 Uiso 1 1 calc R
C2 C 0.5821(2) 0.18629(18) 0.72292(16) 0.0582(7) Uani 1 1 d .
H2 H 0.5798 0.1589 0.6689 0.070 Uiso 1 1 calc R
C3 C 0.5066(2) 0.16533(18) 0.78549(17) 0.0550(6) Uani 1 1 d .
H3 H 0.4519 0.1243 0.7739 0.066 Uiso 1 1 calc R
C4 C 0.51294(18) 0.20569(16) 0.86542(17) 0.0477(5) Uani 1 1 d .
H4 H 0.4633 0.1920 0.9089 0.057 Uiso 1 1 calc R
C5 C 0.59533(16) 0.26733(14) 0.87943(13) 0.0367(4) Uani 1 1 d .
C6 C 0.60916(18) 0.31211(14) 0.96350(14) 0.0398(5) Uani 1 1 d .
H6 H 0.5599 0.3016 1.0080 0.048 Uiso 1 1 calc R
C7 C 0.6959(2) 0.40707(15) 1.06201(13) 0.0438(5) Uani 1 1 d .
H7A H 0.7543 0.3796 1.0948 0.053 Uiso 1 1 calc R
H7B H 0.6286 0.3983 1.0936 0.053 Uiso 1 1 calc R
C8 C 0.71771(18) 0.50459(13) 1.05174(12) 0.0348(4) Uani 1 1 d .
C9 C 0.63796(17) 0.56237(15) 1.02152(13) 0.0378(4) Uani 1 1 d .
C10 C 0.66013(17) 0.65096(14) 1.00572(13) 0.0364(4) Uani 1 1 d .
C11 C 0.76313(17) 0.68660(14) 1.01857(12) 0.0342(4) Uani 1 1 d .
C12 C 0.84037(16) 0.62948(14) 1.05102(12) 0.0353(4) Uani 1 1 d .
C13 C 0.81787(17) 0.54064(14) 1.06705(12) 0.0353(4) Uani 1 1 d .
C14 C 0.7888(2) 0.78180(14) 0.99494(13) 0.0424(5) Uani 1 1 d .
H14A H 0.7448 0.8218 1.0297 0.051 Uiso 1 1 calc R
H14B H 0.8647 0.7941 1.0071 0.051 Uiso 1 1 calc R
C15 C 0.6956(2) 0.85465(15) 0.88279(15) 0.0452(5) Uani 1 1 d .
H15 H 0.6580 0.8848 0.9260 0.054 Uiso 1 1 calc R
C16 C 0.67233(18) 0.87339(14) 0.79163(15) 0.0420(5) Uani 1 1 d .
C17 C 0.5887(2) 0.92991(19) 0.76676(18) 0.0571(7) Uani 1 1 d .
H17 H 0.5447 0.9568 0.8083 0.069 Uiso 1 1 calc R
C18 C 0.5714(2) 0.94578(18) 0.67997(19) 0.0575(7) Uani 1 1 d .
H18 H 0.5144 0.9822 0.6620 0.069 Uiso 1 1 calc R
C19 C 0.6380(2) 0.90789(18) 0.62158(17) 0.0543(6) Uani 1 1 d .
H19 H 0.6296 0.9197 0.5628 0.065 Uiso 1 1 calc R
C20 C 0.7205(2) 0.85012(16) 0.65034(15) 0.0457(5) Uani 1 1 d .
H20 H 0.7650 0.8229 0.6094 0.055 Uiso 1 1 calc R
C21 C 0.76009(14) 0.56560(12) 0.80602(12) 0.0297(4) Uani 1 1 d .
C22 C 0.87030(15) 0.56147(12) 0.85508(12) 0.0300(4) Uani 1 1 d .
C23 C 0.95112(16) 0.33347(13) 0.73812(12) 0.0300(4) Uani 1 1 d .
C24 C 0.97493(16) 0.28125(12) 0.82402(12) 0.0295(4) Uani 1 1 d .
F1 F 0.57978(11) 0.70301(10) 0.97593(10) 0.0572(4) Uani 1 1 d .
F2 F 0.53759(11) 0.53138(11) 1.00556(10) 0.0581(4) Uani 1 1 d .
F3 F 0.94238(11) 0.65869(10) 1.06526(10) 0.0545(4) Uani 1 1 d .
F4 F 0.89975(12) 0.48793(9) 1.09507(10) 0.0535(4) Uani 1 1 d .
N1 N 0.66827(14) 0.28950(11) 0.81820(11) 0.0349(4) Uani 1 1 d .
N2 N 0.68781(14) 0.36475(11) 0.97526(11) 0.0347(4) Uani 1 1 d .
N3 N 0.76677(14) 0.79747(12) 0.90279(11) 0.0363(4) Uani 1 1 d .
N4 N 0.73734(15) 0.83295(12) 0.73375(12) 0.0382(4) Uani 1 1 d .
O1 O 0.89450(11) 0.48954(9) 0.89121(9) 0.0356(3) Uani 1 1 d .
O2 O 0.92601(11) 0.63168(9) 0.85571(10) 0.0372(3) Uani 1 1 d .
O3 O 0.70081(11) 0.49802(9) 0.80915(10) 0.0372(3) Uani 1 1 d .
O4 O 0.73952(12) 0.63707(10) 0.76757(10) 0.0403(4) Uani 1 1 d .
O5 O 0.86502(12) 0.37759(10) 0.73549(8) 0.0366(3) Uani 1 1 d .
O6 O 1.02029(12) 0.32677(10) 0.67945(9) 0.0395(3) Uani 1 1 d .
O7 O 0.90922(12) 0.29133(10) 0.88567(9) 0.0365(3) Uani 1 1 d .
O8 O 1.05770(12) 0.23358(10) 0.82454(9) 0.0391(3) Uani 1 1 d .
O9 O 0.2224(3) 0.6248(2) 0.57310(19) 0.1202(11) Uani 1 1 d .
H9A H 0.2048 0.5912 0.6127 0.180 Uiso 1 1 d R
H9B H 0.1789 0.6600 0.5520 0.180 Uiso 1 1 d R
O10 O 0.15070(19) 0.5912(2) 0.8428(2) 0.1140(10) Uani 1 1 d .
H10A H 0.0990 0.6232 0.8553 0.171 Uiso 1 1 d R
H10B H 0.1569 0.5693 0.7944 0.171 Uiso 1 1 d R
O11 O 0.1182(2) 0.4728(2) 0.9776(2) 0.1201(10) Uani 1 1 d .
H11A H 0.1601 0.4479 1.0111 0.180 Uiso 1 1 d R
H11B H 0.0536 0.4597 0.9759 0.180 Uiso 1 1 d R
O12 O 0.1176(4) 0.5154(2) 0.6771(3) 0.1528(14) Uani 1 1 d .
H12B H 0.1331 0.4632 0.6674 0.229 Uiso 1 1 d R
H12A H 0.0553 0.5340 0.6711 0.229 Uiso 1 1 d R

loop_
_atom_site_aniso_label
_atom_site_aniso_U_11
_atom_site_aniso_U_22
_atom_site_aniso_U_33
_atom_site_aniso_U_23
_atom_site_aniso_U_13
_atom_site_aniso_U_12
Zn1 0.02885(11) 0.02848(11) 0.03466(10) 0.00263(9) 0.00329(9) -0.00141(9)
Zn2 0.03076(11) 0.02861(11) 0.03829(11) 0.00136(9) 0.00489(9) -0.00120(9)
C1 0.0565(14) 0.0507(14) 0.0384(10) 0.0025(10) -0.0012(10) -0.0135(13)
C2 0.0720(18) 0.0587(16) 0.0440(13) -0.0044(11) -0.0129(12) -0.0222(14)
C3 0.0484(14) 0.0502(14) 0.0663(16) 0.0026(13) -0.0165(13) -0.0187(11)
C4 0.0348(11) 0.0463(13) 0.0621(14) 0.0050(11) 0.0015(11) -0.0088(10)
C5 0.0309(10) 0.0336(10) 0.0456(11) 0.0040(8) 0.0013(8) -0.0044(8)
C6 0.0405(12) 0.0398(12) 0.0392(11) 0.0042(9) 0.0084(9) -0.0061(10)
C7 0.0538(14) 0.0441(12) 0.0334(10) 0.0032(8) 0.0041(9) -0.0100(10)
C8 0.0420(11) 0.0380(11) 0.0244(8) -0.0006(7) 0.0047(8) -0.0037(9)
C9 0.0296(10) 0.0509(12) 0.0328(9) -0.0021(9) 0.0027(8) -0.0062(9)
C10 0.0337(11) 0.0420(11) 0.0334(9) 0.0023(8) 0.0015(8) 0.0072(9)
C11 0.0376(11) 0.0366(10) 0.0283(8) -0.0017(8) 0.0043(8) 0.0004(9)
C12 0.0314(10) 0.0417(11) 0.0329(9) -0.0019(8) -0.0025(8) -0.0035(9)
C13 0.0373(11) 0.0375(11) 0.0312(9) 0.0012(8) -0.0041(8) 0.0044(8)
C14 0.0514(13) 0.0364(11) 0.0395(11) -0.0014(8) 0.0027(10) -0.0004(10)
C15 0.0484(13) 0.0377(11) 0.0495(12) 0.0041(9) 0.0143(10) 0.0087(10)
C16 0.0411(11) 0.0337(11) 0.0510(12) 0.0072(9) 0.0092(10) 0.0050(9)
C17 0.0495(15) 0.0542(16) 0.0676(16) 0.0119(12) 0.0151(12) 0.0183(13)
C18 0.0455(14) 0.0521(15) 0.0749(17) 0.0157(13) -0.0034(13) 0.0086(12)
C19 0.0513(14) 0.0540(15) 0.0578(14) 0.0136(11) -0.0085(12) -0.0004(12)
C20 0.0454(12) 0.0433(12) 0.0483(12) 0.0036(10) 0.0004(11) 0.0005(10)
C21 0.0251(9) 0.0317(10) 0.0324(9) 0.0001(7) 0.0040(7) 0.0020(7)
C22 0.0301(9) 0.0298(9) 0.0301(8) -0.0014(7) 0.0038(8) -0.0005(7)
C23 0.0335(10) 0.0272(10) 0.0292(8) 0.0014(7) 0.0004(8) 0.0001(8)
C24 0.0308(10) 0.0268(9) 0.0308(8) 0.0040(7) -0.0008(7) 0.0004(8)
F1 0.0366(7) 0.0609(9) 0.0740(9) 0.0161(8) -0.0019(7) 0.0119(7)
F2 0.0362(7) 0.0704(10) 0.0677(9) 0.0010(8) -0.0042(6) -0.0151(7)
F3 0.0386(7) 0.0535(9) 0.0713(9) 0.0040(7) -0.0134(7) -0.0104(6)
F4 0.0477(8) 0.0490(8) 0.0637(9) 0.0079(7) -0.0142(7) 0.0086(7)
N1 0.0375(9) 0.0322(8) 0.0349(8) 0.0037(7) -0.0007(7) -0.0037(7)
N2 0.0397(9) 0.0311(9) 0.0332(8) 0.0023(6) 0.0044(7) -0.0016(7)
N3 0.0369(10) 0.0329(9) 0.0390(8) 0.0032(7) 0.0079(7) -0.0007(7)
N4 0.0363(10) 0.0327(9) 0.0455(9) 0.0078(7) 0.0050(7) 0.0009(7)
O1 0.0343(7) 0.0319(7) 0.0407(7) 0.0032(6) -0.0041(6) -0.0003(6)
O2 0.0326(7) 0.0289(7) 0.0500(8) 0.0022(6) -0.0041(7) -0.0031(6)
O3 0.0268(7) 0.0308(7) 0.0540(8) 0.0033(6) -0.0016(6) -0.0025(6)
O4 0.0341(8) 0.0330(8) 0.0537(9) 0.0072(6) -0.0067(6) -0.0015(6)
O5 0.0335(7) 0.0435(8) 0.0329(6) 0.0077(6) 0.0018(6) 0.0109(7)
O6 0.0399(8) 0.0453(8) 0.0332(7) 0.0088(6) 0.0093(6) 0.0109(7)
O7 0.0376(8) 0.0397(8) 0.0323(7) 0.0082(6) 0.0061(6) 0.0057(6)
O8 0.0375(8) 0.0407(8) 0.0392(7) 0.0112(6) 0.0053(6) 0.0105(6)
O9 0.125(2) 0.116(2) 0.119(2) -0.0417(19) 0.015(2) -0.016(2)
O10 0.0519(13) 0.130(2) 0.160(3) -0.027(2) -0.0089(16) 0.0057(16)
O11 0.0751(17) 0.150(3) 0.135(3) -0.017(2) -0.0046(18) 0.0100(19)
O12 0.197(4) 0.082(2) 0.180(4) 0.006(2) 0.031(3) -0.025(2)

loop_
_atom_type_symbol
_atom_type_description
_atom_type_scat_dispersion_real
_atom_type_scat_dispersion_imag
_atom_type_scat_source
C C 0.0033 0.0016 'International Tables Vol C Tables 4.2.6.8 and 6.1.1.4'
H H 0.0000 0.0000 'International Tables Vol C Tables 4.2.6.8 and 6.1.1.4'
N N 0.0061 0.0033 'International Tables Vol C Tables 4.2.6.8 and 6.1.1.4'
O O 0.0106 0.0060 'International Tables Vol C Tables 4.2.6.8 and 6.1.1.4'
F F 0.0171 0.0103 'International Tables Vol C Tables 4.2.6.8 and 6.1.1.4'
Zn Zn 0.2839 1.4301 'International Tables Vol C Tables 4.2.6.8 and 6.1.1.4'

loop_
_geom_angle_atom_site_label_1
_geom_angle_atom_site_label_2
_geom_angle_atom_site_label_3
_geom_angle
_geom_angle_site_symmetry_1
_geom_angle_site_symmetry_3
O3 Zn1 O5 88.25(6) . .
O3 Zn1 N1 96.48(6) . .
O5 Zn1 N1 91.69(7) . .
O3 Zn1 O1 79.28(6) . .
O5 Zn1 O1 88.46(6) . .
N1 Zn1 O1 175.75(6) . .
O3 Zn1 O7 163.24(5) . .
O5 Zn1 O7 79.45(5) . .
N1 Zn1 O7 95.23(7) . .
O1 Zn1 O7 88.98(6) . .
O3 Zn1 N2 97.66(6) . .
O5 Zn1 N2 167.23(6) . .
N1 Zn1 N2 76.45(7) . .
O1 Zn1 N2 103.72(6) . .
O7 Zn1 N2 96.71(6) . .
O6 Zn2 O4 170.41(6) 3_756 .
O6 Zn2 O8 79.01(5) 3_756 3_756
O4 Zn2 O8 98.91(6) . 3_756
O6 Zn2 O2 92.74(6) 3_756 .
O4 Zn2 O2 78.17(6) . .
O8 Zn2 O2 97.02(6) 3_756 .
O6 Zn2 N4 100.59(7) 3_756 .
O4 Zn2 N4 88.78(6) . .
O8 Zn2 N4 91.35(6) 3_756 .
O2 Zn2 N4 165.42(6) . .
O6 Zn2 N3 87.33(6) 3_756 .
O4 Zn2 N3 96.89(6) . .
O8 Zn2 N3 159.95(6) 3_756 .
O2 Zn2 N3 98.24(6) . .
N4 Zn2 N3 76.69(7) . .
N1 C1 C2 122.5(2) . .
N1 C1 H1 118.7 . .
C2 C1 H1 118.7 . .
C3 C2 C1 119.0(2) . .
C3 C2 H2 120.5 . .
C1 C2 H2 120.5 . .
C2 C3 C4 119.4(2) . .
C2 C3 H3 120.3 . .
C4 C3 H3 120.3 . .
C3 C4 C5 118.3(2) . .
C3 C4 H4 120.9 . .
C5 C4 H4 120.9 . .
N1 C5 C4 122.8(2) . .
N1 C5 C6 115.45(18) . .
C4 C5 C6 121.7(2) . .
N2 C6 C5 120.09(19) . .
N2 C6 H6 120.0 . .
C5 C6 H6 120.0 . .
N2 C7 C8 109.55(16) . .
N2 C7 H7A 109.8 . .
C8 C7 H7A 109.8 . .
N2 C7 H7B 109.8 . .
C8 C7 H7B 109.8 . .
H7A C7 H7B 108.2 . .
C13 C8 C9 116.58(19) . .
C13 C8 C7 122.0(2) . .
C9 C8 C7 121.3(2) . .
F2 C9 C10 118.9(2) . .
F2 C9 C8 119.6(2) . .
C10 C9 C8 121.4(2) . .
F1 C10 C9 118.5(2) . .
F1 C10 C11 119.8(2) . .
C9 C10 C11 121.8(2) . .
C12 C11 C10 116.25(19) . .
C12 C11 C14 122.3(2) . .
C10 C11 C14 121.4(2) . .
F3 C12 C11 120.02(19) . .
F3 C12 C13 118.07(19) . .
C11 C12 C13 121.86(19) . .
F4 C13 C8 119.71(19) . .
F4 C13 C12 118.16(19) . .
C8 C13 C12 122.06(19) . .
N3 C14 C11 110.35(17) . .
N3 C14 H14A 109.6 . .
C11 C14 H14A 109.6 . .
N3 C14 H14B 109.6 . .
C11 C14 H14B 109.6 . .
H14A C14 H14B 108.1 . .
N3 C15 C16 120.1(2) . .
N3 C15 H15 120.0 . .
C16 C15 H15 120.0 . .
N4 C16 C17 122.2(2) . .
N4 C16 C15 115.87(19) . .
C17 C16 C15 121.9(2) . .
C18 C17 C16 119.3(2) . .
C18 C17 H17 120.3 . .
C16 C17 H17 120.3 . .
C19 C18 C17 119.0(2) . .
C19 C18 H18 120.5 . .
C17 C18 H18 120.5 . .
C18 C19 C20 119.3(2) . .
C18 C19 H19 120.4 . .
C20 C19 H19 120.4 . .
N4 C20 C19 122.5(2) . .
N4 C20 H20 118.8 . .
C19 C20 H20 118.8 . .
O3 C21 O4 126.56(17) . .
O3 C21 C22 117.24(16) . .
O4 C21 C22 116.21(16) . .
O1 C22 O2 126.16(18) . .
O1 C22 C21 117.34(16) . .
O2 C22 C21 116.48(16) . .
O6 C23 O5 126.68(18) . .
O6 C23 C24 116.54(17) . .
O5 C23 C24 116.78(16) . .
O8 C24 O7 126.16(18) . .
O8 C24 C23 116.46(16) . .
O7 C24 C23 117.38(16) . .
C1 N1 C5 118.02(18) . .
C1 N1 Zn1 126.79(15) . .
C5 N1 Zn1 115.18(14) . .
C6 N2 C7 116.66(18) . .
C6 N2 Zn1 112.66(14) . .
C7 N2 Zn1 130.51(13) . .
C15 N3 C14 118.26(19) . .
C15 N3 Zn2 113.73(15) . .
C14 N3 Zn2 127.84(14) . .
C20 N4 C16 117.7(2) . .
C20 N4 Zn2 128.84(16) . .
C16 N4 Zn2 113.40(14) . .
C22 O1 Zn1 111.66(12) . .
C22 O2 Zn2 113.96(12) . .
C21 O3 Zn1 111.93(12) . .
C21 O4 Zn2 114.68(12) . .
C23 O5 Zn1 113.28(12) . .
C23 O6 Zn2 114.42(12) . 3_746
C24 O7 Zn1 112.28(12) . .
C24 O8 Zn2 113.46(12) . 3_746
H9A O9 H9B 121.3 . .
H10A O10 H10B 121.4 . .
H11A O11 H11B 121.4 . .
H12B O12 H12A 121.4 . .

loop_
_geom_bond_atom_site_label_1
_geom_bond_atom_site_label_2
_geom_bond_distance
_geom_bond_site_symmetry_2
Zn1 O3 2.1094(14) .
Zn1 O5 2.1118(14) .
Zn1 N1 2.1237(17) .
Zn1 O1 2.1247(15) .
Zn1 O7 2.1294(15) .
Zn1 N2 2.2149(17) .
Zn2 O6 2.0899(15) 3_756
Zn2 O4 2.1081(15) .
Zn2 O8 2.1233(14) 3_756
Zn2 O2 2.1239(14) .
Zn2 N4 2.1596(18) .
Zn2 N3 2.1728(17) .
C1 N1 1.333(3) .
C1 C2 1.387(3) .
C1 H1 0.9300 .
C2 C3 1.376(4) .
C2 H2 0.9300 .
C3 C4 1.377(4) .
C3 H3 0.9300 .
C4 C5 1.389(3) .
C4 H4 0.9300 .
C5 N1 1.345(3) .
C5 C6 1.471(3) .
C6 N2 1.262(3) .
C6 H6 0.9300 .
C7 N2 1.485(3) .
C7 C8 1.496(3) .
C7 H7A 0.9700 .
C7 H7B 0.9700 .
C8 C13 1.366(3) .
C8 C9 1.390(3) .
C9 F2 1.342(2) .
C9 C10 1.379(3) .
C10 F1 1.341(2) .
C10 C11 1.389(3) .
C11 C12 1.374(3) .
C11 C14 1.508(3) .
C12 F3 1.347(2) .
C12 C13 1.384(3) .
C13 F4 1.352(2) .
C14 N3 1.467(3) .
C14 H14A 0.9700 .
C14 H14B 0.9700 .
C15 N3 1.264(3) .
C15 C16 1.463(3) .
C15 H15 0.9300 .
C16 N4 1.344(3) .
C16 C17 1.388(3) .
C17 C18 1.377(4) .
C17 H17 0.9300 .
C18 C19 1.344(4) .
C18 H18 0.9300 .
C19 C20 1.407(3) .
C19 H19 0.9300 .
C20 N4 1.329(3) .
C20 H20 0.9300 .
C21 O3 1.250(2) .
C21 O4 1.252(2) .
C21 C22 1.554(3) .
C22 O1 1.251(2) .
C22 O2 1.257(2) .
C23 O6 1.247(2) .
C23 O5 1.250(2) .
C23 C24 1.568(2) .
C24 O8 1.244(2) .
C24 O7 1.258(2) .
O6 Zn2 2.0898(15) 3_746
O8 Zn2 2.1233(14) 3_746
O9 H9A 0.8204 .
O9 H9B 0.8200 .
O10 H10A 0.8198 .
O10 H10B 0.8198 .
O11 H11A 0.8201 .
O11 H11B 0.8200 .
O12 H12B 0.8199 .
O12 H12A 0.8198 .

loop_
_geom_hbond_atom_site_label_D
_geom_hbond_atom_site_label_H
_geom_hbond_atom_site_label_A
_geom_hbond_distance_DH
_geom_hbond_distance_HA
_geom_hbond_distance_DA
_geom_hbond_angle_DHA
_geom_hbond_site_symmetry_A
_geom_hbond_publ_flag
O9 H9A O12 0.8200 1.8500 2.633(5) 158.00 . yes
O9 H9B O7 0.8200 2.4500 3.045(4) 131.00 3_656 yes
O10 H10A O2 0.8200 2.1300 2.836(3) 144.00 1_455 yes
O10 H10B O12 0.8200 2.0400 2.829(5) 161.00 . yes
O11 H11A O9 0.8200 2.0500 2.857(4) 169.00 2_565 yes
O11 H11B O1 0.8200 2.4000 3.068(3) 140.00 1_455 yes
O12 H12B O6 0.8200 2.4800 3.073(4) 130.00 1_455 yes
C3 H3 O4 0.9300 2.4500 3.165(3) 134.00 3_646 yes
C7 H7A F4 0.9700 2.4200 2.832(3) 105.00 . yes
C7 H7B O8 0.9700 2.5000 3.227(3) 131.00 4_457 yes
C14 H14B F3 0.9700 2.4200 2.856(3) 107.00 . yes
C17 H17 F4 0.9300 2.4700 3.387(3) 169.00 4_467 yes
C19 H19 O9 0.9300 2.4800 3.217(4) 136.00 4_566 yes

loop_
_geom_torsion_atom_site_label_1
_geom_torsion_atom_site_label_2
_geom_torsion_atom_site_label_3
_geom_torsion_atom_site_label_4
_geom_torsion
_geom_torsion_site_symmetry_1
_geom_torsion_site_symmetry_4
N1 C1 C2 C3 0.1(4) . .
C1 C2 C3 C4 -1.1(4) . .
C2 C3 C4 C5 0.7(4) . .
C3 C4 C5 N1 0.5(3) . .
C3 C4 C5 C6 -178.7(2) . .
N1 C5 C6 N2 -2.5(3) . .
C4 C5 C6 N2 176.8(2) . .
N2 C7 C8 C13 -105.1(2) . .
N2 C7 C8 C9 71.4(3) . .
C13 C8 C9 F2 -179.68(18) . .
C7 C8 C9 F2 3.7(3) . .
C13 C8 C9 C10 1.7(3) . .
C7 C8 C9 C10 -174.99(19) . .
F2 C9 C10 F1 0.8(3) . .
C8 C9 C10 F1 179.46(17) . .
F2 C9 C10 C11 -178.17(18) . .
C8 C9 C10 C11 0.5(3) . .
F1 C10 C11 C12 178.62(18) . .
C9 C10 C11 C12 -2.4(3) . .
F1 C10 C11 C14 -3.5(3) . .
C9 C10 C11 C14 175.44(18) . .
C10 C11 C12 F3 179.90(17) . .
C14 C11 C12 F3 2.1(3) . .
C10 C11 C12 C13 2.2(3) . .
C14 C11 C12 C13 -175.58(18) . .
C9 C8 C13 F4 -178.84(17) . .
C7 C8 C13 F4 -2.2(3) . .
C9 C8 C13 C12 -1.9(3) . .
C7 C8 C13 C12 174.77(19) . .
F3 C12 C13 F4 -0.8(3) . .
C11 C12 C13 F4 176.91(17) . .
F3 C12 C13 C8 -177.82(18) . .
C11 C12 C13 C8 -0.1(3) . .
C12 C11 C14 N3 119.9(2) . .
C10 C11 C14 N3 -57.8(3) . .
N3 C15 C16 N4 -6.0(3) . .
N3 C15 C16 C17 174.4(2) . .
N4 C16 C17 C18 -0.3(4) . .
C15 C16 C17 C18 179.3(3) . .
C16 C17 C18 C19 -1.8(4) . .
C17 C18 C19 C20 2.7(4) . .
C18 C19 C20 N4 -1.7(4) . .
O3 C21 C22 O1 3.1(3) . .
O4 C21 C22 O1 -177.33(18) . .
O3 C21 C22 O2 -175.85(18) . .
O4 C21 C22 O2 3.7(2) . .
O6 C23 C24 O8 -3.9(3) . .
O5 C23 C24 O8 176.19(18) . .
O6 C23 C24 O7 176.02(19) . .
O5 C23 C24 O7 -3.9(3) . .
C2 C1 N1 C5 1.1(4) . .
C2 C1 N1 Zn1 179.7(2) . .
C4 C5 N1 C1 -1.4(3) . .
C6 C5 N1 C1 177.9(2) . .
C4 C5 N1 Zn1 179.79(17) . .
C6 C5 N1 Zn1 -0.9(2) . .
O3 Zn1 N1 C1 87.2(2) . .
O5 Zn1 N1 C1 -1.20(19) . .
O7 Zn1 N1 C1 -80.75(19) . .
N2 Zn1 N1 C1 -176.4(2) . .
O3 Zn1 N1 C5 -94.06(15) . .
O5 Zn1 N1 C5 177.50(15) . .
O7 Zn1 N1 C5 97.95(15) . .
N2 Zn1 N1 C5 2.29(14) . .
C5 C6 N2 C7 -179.92(19) . .
C5 C6 N2 Zn1 4.3(2) . .
C8 C7 N2 C6 -133.9(2) . .
C8 C7 N2 Zn1 40.9(3) . .
O3 Zn1 N2 C6 91.30(15) . .
O5 Zn1 N2 C6 -25.7(3) . .
N1 Zn1 N2 C6 -3.56(15) . .
O1 Zn1 N2 C6 172.07(14) . .
O7 Zn1 N2 C6 -97.34(15) . .
O3 Zn1 N2 C7 -83.68(19) . .
O5 Zn1 N2 C7 159.3(2) . .
N1 Zn1 N2 C7 -178.5(2) . .
O1 Zn1 N2 C7 -2.91(19) . .
O7 Zn1 N2 C7 87.68(19) . .
C16 C15 N3 C14 179.0(2) . .
C16 C15 N3 Zn2 3.4(3) . .
C11 C14 N3 C15 118.4(2) . .
C11 C14 N3 Zn2 -66.7(2) . .
O6 Zn2 N3 C15 101.17(17) 3_756 .
O4 Zn2 N3 C15 -87.47(17) . .
O8 Zn2 N3 C15 54.4(3) 3_756 .
O2 Zn2 N3 C15 -166.45(17) . .
N4 Zn2 N3 C15 -0.38(17) . .
O6 Zn2 N3 C14 -73.98(18) 3_756 .
O4 Zn2 N3 C14 97.38(18) . .
O8 Zn2 N3 C14 -120.8(2) 3_756 .
O2 Zn2 N3 C14 18.40(19) . .
N4 Zn2 N3 C14 -175.52(19) . .
C19 C20 N4 C16 -0.3(3) . .
C19 C20 N4 Zn2 175.53(17) . .
C17 C16 N4 C20 1.3(3) . .
C15 C16 N4 C20 -178.3(2) . .
C17 C16 N4 Zn2 -175.18(19) . .
C15 C16 N4 Zn2 5.2(2) . .
O6 Zn2 N4 C20 96.6(2) 3_756 .
O4 Zn2 N4 C20 -81.4(2) . .
O8 Zn2 N4 C20 17.5(2) 3_756 .
O2 Zn2 N4 C20 -107.7(3) . .
N3 Zn2 N4 C20 -178.7(2) . .
O6 Zn2 N4 C16 -87.40(15) 3_756 .
O4 Zn2 N4 C16 94.64(16) . .
O8 Zn2 N4 C16 -166.47(15) 3_756 .
O2 Zn2 N4 C16 68.3(3) . .
N3 Zn2 N4 C16 -2.74(15) . .
O2 C22 O1 Zn1 -171.89(16) . .
C21 C22 O1 Zn1 9.3(2) . .
O3 Zn1 O1 C22 -12.43(13) . .
O5 Zn1 O1 C22 76.08(13) . .
O7 Zn1 O1 C22 155.55(13) . .
N2 Zn1 O1 C22 -107.79(13) . .
O1 C22 O2 Zn2 -176.81(16) . .
C21 C22 O2 Zn2 2.0(2) . .
O6 Zn2 O2 C22 178.70(14) 3_756 .
O4 Zn2 O2 C22 -4.35(14) . .
O8 Zn2 O2 C22 -102.04(14) 3_756 .
N4 Zn2 O2 C22 22.6(3) . .
N3 Zn2 O2 C22 91.01(14) . .
O4 C21 O3 Zn1 166.75(16) . .
C22 C21 O3 Zn1 -13.7(2) . .
O5 Zn1 O3 C21 -74.60(14) . .
N1 Zn1 O3 C21 -166.10(14) . .
O1 Zn1 O3 C21 14.16(13) . .
O7 Zn1 O3 C21 -32.1(3) . .
N2 Zn1 O3 C21 116.76(14) . .
O3 C21 O4 Zn2 172.11(16) . .
C22 C21 O4 Zn2 -7.4(2) . .
O8 Zn2 O4 C21 101.92(14) 3_756 .
O2 Zn2 O4 C21 6.55(13) . .
N4 Zn2 O4 C21 -166.91(14) . .
N3 Zn2 O4 C21 -90.47(14) . .
O6 C23 O5 Zn1 -170.90(17) . .
C24 C23 O5 Zn1 9.0(2) . .
O3 Zn1 O5 C23 160.24(14) . .
N1 Zn1 O5 C23 -103.32(15) . .
O1 Zn1 O5 C23 80.93(14) . .
O7 Zn1 O5 C23 -8.32(14) . .
N2 Zn1 O5 C23 -81.8(3) . .
O5 C23 O6 Zn2 -177.06(17) . 3_746
C24 C23 O6 Zn2 3.1(2) . 3_746
O8 C24 O7 Zn1 176.50(17) . .
C23 C24 O7 Zn1 -3.4(2) . .
O3 Zn1 O7 C24 -37.4(3) . .
O5 Zn1 O7 C24 6.07(13) . .
N1 Zn1 O7 C24 96.81(14) . .
O1 Zn1 O7 C24 -82.56(14) . .
N2 Zn1 O7 C24 173.75(14) . .
O7 C24 O8 Zn2 -177.41(16) . 3_746
C23 C24 O8 Zn2 2.5(2) . 3_746
